data_2229663
loop_
_publ_author_name
'Reza, Md. Yeamin'
'Banu, Laila Arjuman'
'Islam, M. Saidul'
'Ng, Seik Weng'
'Tiekink, Edward R. T.'

_publ_section_title
;
 (2,2'-Bipyridine-\k^2^<i>N</i>,<i>N</i>')chlorido(2-hydroxy-2,2-diphenylacetato-\k^2^<i>O</i>^1^,<i>O</i>^1'^)copper(II)
;
_journal_coeditor_code HB5805
_journal_issue 4
_journal_name_full 'Acta Crystallographica Section E'
_journal_page_first m399
_journal_paper_doi 10.1107/S160053681100729X
_journal_volume 67
_journal_year 2011
_chemical_formula_iupac '[Cu (C14 H11 O3) Cl (C10 H8 N2)]'
_chemical_formula_moiety 'C24 H19 Cl Cu N2 O3'
_chemical_formula_sum 'C24 H19 Cl Cu N2 O3'
_chemical_formula_weight 482.40
_chemical_name_systematic
;
(2,2'-Bipyridine-\k^2^<i>N</i>,<i>N</i>')chlorido(2-hydroxy-2,2-
diphenylacetato-\k^2^<i>O</i>^1^,<i>O</i>^1'^)copper(II)
;
_space_group_IT_number 14
_symmetry_cell_setting monoclinic
_symmetry_space_group_name_Hall '-P 2ybc'
_symmetry_space_group_name_H-M 'P 1 21/c 1'
_atom_sites_solution_hydrogens geom
_atom_sites_solution_primary direct
_atom_sites_solution_secondary difmap
_audit_creation_method SHELXL-97
_cell_angle_alpha 90
_cell_angle_beta 97.806(14)
_cell_angle_gamma 90
_cell_formula_units_Z 4
_cell_length_a 7.1537(9)
_cell_length_b 15.7277(19)
_cell_length_c 18.601(4)
_cell_measurement_reflns_used 3252
_cell_measurement_temperature 293(2)
_cell_measurement_theta_max 29.4
_cell_measurement_theta_min 2.6
_cell_volume 2073.4(6)
_computing_cell_refinement 'CrysAlis PRO (Agilent, 2010)'
_computing_data_collection
;
CrysAlis PRO (Agilent, 2010)
;
_computing_data_reduction 'CrysAlis PRO (Agilent, 2010)'
_computing_molecular_graphics 'ORTEP-3 (Farrugia, 1997) and DIAMOND (Brandenburg, 2006)'
_computing_publication_material 'publCIF (Westrip, 2010)'
_computing_structure_refinement 'SHELXL97 (Sheldrick, 2008)'
_computing_structure_solution 'SHELXS97 (Sheldrick, 2008)'
_diffrn_ambient_temperature 293(2)
_diffrn_detector_area_resol_mean 10.4041
_diffrn_measured_fraction_theta_full 0.999
_diffrn_measured_fraction_theta_max 0.999
_diffrn_measurement_device_type 'Agilent SuperNova Dual diffractometer with an Atlas detector'
_diffrn_measurement_method \w
_diffrn_radiation_monochromator Mirror
_diffrn_radiation_source 'SuperNova (Mo) X-ray Source'
_diffrn_radiation_type MoK\a
_diffrn_radiation_wavelength 0.71073
_diffrn_reflns_av_R_equivalents 0.053
_diffrn_reflns_av_sigmaI/netI 0.071
_diffrn_reflns_limit_h_max 8
_diffrn_reflns_limit_h_min -8
_diffrn_reflns_limit_k_max 17
_diffrn_reflns_limit_k_min -18
_diffrn_reflns_limit_l_max 22
_diffrn_reflns_limit_l_min -21
_diffrn_reflns_number 8454
_diffrn_reflns_theta_full 25.0
_diffrn_reflns_theta_max 25.0
_diffrn_reflns_theta_min 2.6
_diffrn_standards_decay_% 0
_diffrn_standards_interval_count 0
_diffrn_standards_interval_time 0
_diffrn_standards_number 0
_exptl_absorpt_coefficient_mu 1.212
_exptl_absorpt_correction_T_max 1.000
_exptl_absorpt_correction_T_min 0.571
_exptl_absorpt_correction_type multi-scan
_exptl_absorpt_process_details
;
(CrysAlisPro; Agilent, 2010)
;
_exptl_crystal_colour blue
_exptl_crystal_density_diffrn 1.545
_exptl_crystal_density_method 'not measured'
_exptl_crystal_description block
_exptl_crystal_F_000 988
_exptl_crystal_size_max 0.20
_exptl_crystal_size_mid 0.15
_exptl_crystal_size_min 0.10
_refine_diff_density_max 0.91
_refine_diff_density_min -1.42
_refine_ls_extinction_method none
_refine_ls_goodness_of_fit_ref 1.03
_refine_ls_hydrogen_treatment constr
_refine_ls_matrix_type full
_refine_ls_number_parameters 281
_refine_ls_number_reflns 3651
_refine_ls_number_restraints 0
_refine_ls_restrained_S_all 1.03
_refine_ls_R_factor_all 0.093
_refine_ls_R_factor_gt 0.060
_refine_ls_shift/su_max_lt 0.001
_refine_ls_shift/su_mean 0.000
_refine_ls_structure_factor_coef Fsqd
_refine_ls_weighting_details 'calc w=1/[\s^2^(Fo^2^)+(0.1324P)^2^+7.2136P] where P=(Fo^2^+2Fc^2^)/3'
_refine_ls_weighting_scheme calc
_refine_ls_wR_factor_gt 0.165
_refine_ls_wR_factor_ref 0.238
_reflns_number_gt 2719
_reflns_number_total 3651
_reflns_threshold_expression I>2\s(I)
_cod_data_source_file hb5805.cif
_cod_data_source_block I
_cod_original_cell_volume 2073.5(5)
_cod_original_sg_symbol_H-M 'P 21/c'
_cod_database_code 2229663
_cod_database_fobs_code 2229663

loop_
_symmetry_equiv_pos_as_xyz
'x, y, z'
'-x, y+1/2, -z+1/2'
'-x, -y, -z'
'x, -y-1/2, z-1/2'

loop_
_atom_site_type_symbol
_atom_site_label
_atom_site_fract_x
_atom_site_fract_y
_atom_site_fract_z
_atom_site_U_iso_or_equiv
_atom_site_adp_type
_atom_site_calc_flag
_atom_site_refinement_flags
_atom_site_occupancy
_atom_site_disorder_assembly
_atom_site_disorder_group
Cu Cu 0.63293(10) 0.44986(4) 0.36367(4) 0.0351(3) Uani d . 1 . .
Cl Cl1 0.4262(2) 0.34756(11) 0.32669(10) 0.0475(5) Uani d . 1 . .
N N1 0.7215(8) 0.5629(3) 0.4053(3) 0.0390(13) Uani d . 1 . .
N N2 0.6723(7) 0.4182(3) 0.4674(3) 0.0337(11) Uani d . 1 . .
O O1 0.6859(6) 0.4804(3) 0.2657(2) 0.0401(10) Uani d . 1 . .
O O2 0.9191(6) 0.3986(3) 0.3158(2) 0.0415(11) Uani d . 1 . .
O O3 1.0661(7) 0.3757(3) 0.1956(2) 0.0438(11) Uani d . 1 . .
H H3o 1.1135 0.3685 0.2378 0.066 Uiso calc R 1 . .
C C1 0.8391(9) 0.4378(4) 0.2651(3) 0.0330(14) Uani d . 1 . .
C C2 0.9273(9) 0.4407(4) 0.1925(3) 0.0307(13) Uani d . 1 . .
C C3 0.7914(9) 0.4235(4) 0.1234(3) 0.0350(13) Uani d . 1 . .
C C4 0.6016(10) 0.4065(4) 0.1209(4) 0.0457(16) Uani d . 1 . .
H H4 0.5468 0.4054 0.1634 0.055 Uiso calc R 1 . .
C C5 0.4940(11) 0.3911(5) 0.0554(5) 0.058(2) Uani d . 1 . .
H H5 0.3653 0.3811 0.0536 0.070 Uiso calc R 1 . .
C C6 0.5752(13) 0.3905(5) -0.0080(4) 0.062(2) Uani d . 1 . .
H H6 0.5008 0.3794 -0.0520 0.074 Uiso calc R 1 . .
C C7 0.7616(13) 0.4058(5) -0.0067(4) 0.061(2) Uani d . 1 . .
H H7 0.8161 0.4044 -0.0493 0.073 Uiso calc R 1 . .
C C8 0.8696(11) 0.4236(5) 0.0586(4) 0.0490(17) Uani d . 1 . .
H H8 0.9971 0.4358 0.0596 0.059 Uiso calc R 1 . .
C C9 1.0175(8) 0.5291(4) 0.1890(3) 0.0342(13) Uani d . 1 . .
C C10 0.9071(10) 0.6006(4) 0.1767(4) 0.0414(15) Uani d . 1 . .
H H10 0.7765 0.5952 0.1684 0.050 Uiso calc R 1 . .
C C11 0.9891(12) 0.6816(4) 0.1764(4) 0.0550(19) Uani d . 1 . .
H H11 0.9129 0.7295 0.1691 0.066 Uiso calc R 1 . .
C C12 1.1818(12) 0.6901(5) 0.1871(4) 0.057(2) Uani d . 1 . .
H H12 1.2369 0.7435 0.1861 0.068 Uiso calc R 1 . .
C C13 1.2907(10) 0.6200(5) 0.1991(3) 0.0491(18) Uani d . 1 . .
H H13 1.4213 0.6259 0.2060 0.059 Uiso calc R 1 . .
C C14 1.2124(9) 0.5387(4) 0.2013(4) 0.0413(15) Uani d . 1 . .
H H14 1.2900 0.4915 0.2108 0.050 Uiso calc R 1 . .
C C15 0.7393(9) 0.6339(4) 0.3682(4) 0.0448(16) Uani d . 1 . .
H H15 0.7052 0.6331 0.3182 0.054 Uiso calc R 1 . .
C C16 0.8060(10) 0.7086(4) 0.4006(4) 0.0466(16) Uani d . 1 . .
H H16 0.8175 0.7571 0.3730 0.056 Uiso calc R 1 . .
C C17 0.8541(10) 0.7101(4) 0.4732(4) 0.0464(16) Uani d . 1 . .
H H17 0.8988 0.7599 0.4964 0.056 Uiso calc R 1 . .
C C18 0.8367(9) 0.6366(4) 0.5133(4) 0.0410(15) Uani d . 1 . .
H H18 0.8700 0.6364 0.5634 0.049 Uiso calc R 1 . .
C C19 0.7685(8) 0.5635(4) 0.4772(4) 0.0339(14) Uani d . 1 . .
C C20 0.7432(8) 0.4810(4) 0.5129(3) 0.0319(13) Uani d . 1 . .
C C21 0.7927(9) 0.4669(4) 0.5869(3) 0.0393(15) Uani d . 1 . .
H H21 0.8404 0.5107 0.6177 0.047 Uiso calc R 1 . .
C C22 0.7690(10) 0.3860(4) 0.6135(3) 0.0431(16) Uani d . 1 . .
H H22 0.8011 0.3748 0.6627 0.052 Uiso calc R 1 . .
C C23 0.6981(10) 0.3219(4) 0.5670(4) 0.0484(17) Uani d . 1 . .
H H23 0.6828 0.2672 0.5844 0.058 Uiso calc R 1 . .
C C24 0.6505(10) 0.3403(4) 0.4949(4) 0.0432(16) Uani d . 1 . .
H H24 0.6012 0.2972 0.4637 0.052 Uiso calc R 1 . .

loop_
_atom_site_aniso_label
_atom_site_aniso_U_11
_atom_site_aniso_U_22
_atom_site_aniso_U_33
_atom_site_aniso_U_12
_atom_site_aniso_U_13
_atom_site_aniso_U_23
Cu 0.0404(5) 0.0315(5) 0.0357(5) 0.0002(3) 0.0137(4) -0.0010(3)
Cl1 0.0425(9) 0.0453(9) 0.0547(11) -0.0055(7) 0.0066(8) -0.0046(8)
N1 0.050(3) 0.027(2) 0.045(3) 0.001(2) 0.025(3) -0.001(2)
N2 0.034(3) 0.032(3) 0.037(3) -0.003(2) 0.009(2) -0.003(2)
O1 0.053(3) 0.042(2) 0.029(2) 0.005(2) 0.018(2) -0.0053(19)
O2 0.050(3) 0.043(2) 0.032(2) 0.003(2) 0.009(2) 0.012(2)
O3 0.058(3) 0.033(2) 0.042(3) 0.017(2) 0.012(2) -0.002(2)
C1 0.045(3) 0.026(3) 0.029(3) -0.007(3) 0.011(3) -0.006(2)
C2 0.040(3) 0.032(3) 0.019(3) 0.005(2) 0.002(2) -0.001(2)
C3 0.045(3) 0.025(3) 0.035(3) 0.003(3) 0.005(3) -0.001(3)
C4 0.046(4) 0.041(4) 0.052(4) -0.005(3) 0.010(3) -0.010(3)
C5 0.050(4) 0.045(4) 0.075(6) -0.004(3) -0.009(4) -0.010(4)
C6 0.086(6) 0.043(4) 0.046(5) -0.002(4) -0.025(4) -0.004(3)
C7 0.090(6) 0.053(4) 0.041(4) -0.008(4) 0.014(4) 0.001(3)
C8 0.063(4) 0.048(4) 0.037(4) -0.005(4) 0.012(3) -0.003(3)
C9 0.038(3) 0.033(3) 0.034(3) -0.001(3) 0.014(3) -0.006(3)
C10 0.043(3) 0.038(3) 0.045(4) 0.003(3) 0.011(3) 0.004(3)
C11 0.070(5) 0.030(3) 0.067(5) 0.002(3) 0.019(4) 0.001(3)
C12 0.075(5) 0.038(4) 0.063(5) -0.020(4) 0.030(4) -0.007(3)
C13 0.052(4) 0.069(5) 0.028(3) -0.021(4) 0.012(3) -0.007(3)
C14 0.044(4) 0.044(4) 0.038(4) 0.002(3) 0.013(3) -0.002(3)
C15 0.040(4) 0.041(4) 0.053(4) 0.000(3) 0.005(3) 0.009(3)
C16 0.050(4) 0.034(3) 0.058(5) -0.001(3) 0.016(3) 0.007(3)
C17 0.058(4) 0.033(3) 0.049(4) -0.006(3) 0.011(3) -0.008(3)
C18 0.040(3) 0.034(3) 0.051(4) 0.000(3) 0.012(3) -0.002(3)
C19 0.028(3) 0.033(3) 0.044(4) 0.002(2) 0.016(3) 0.001(3)
C20 0.028(3) 0.035(3) 0.034(3) 0.005(2) 0.010(2) 0.005(3)
C21 0.043(4) 0.044(3) 0.033(3) 0.004(3) 0.011(3) -0.006(3)
C22 0.052(4) 0.052(4) 0.026(3) 0.006(3) 0.008(3) 0.007(3)
C23 0.051(4) 0.040(4) 0.058(5) 0.003(3) 0.021(3) 0.011(3)
C24 0.050(4) 0.030(3) 0.053(4) -0.004(3) 0.022(3) 0.004(3)

loop_
_atom_type_symbol
_atom_type_description
_atom_type_scat_dispersion_real
_atom_type_scat_dispersion_imag
_atom_type_scat_source
C C 0.0033 0.0016 'International Tables Vol C Tables 4.2.6.8 and 6.1.1.4'
H H 0.0000 0.0000 'International Tables Vol C Tables 4.2.6.8 and 6.1.1.4'
N N 0.0061 0.0033 'International Tables Vol C Tables 4.2.6.8 and 6.1.1.4'
O O 0.0106 0.0060 'International Tables Vol C Tables 4.2.6.8 and 6.1.1.4'
Cl Cl 0.1484 0.1585 'International Tables Vol C Tables 4.2.6.8 and 6.1.1.4'
Cu Cu 0.3201 1.2651 'International Tables Vol C Tables 4.2.6.8 and 6.1.1.4'

loop_
_geom_angle_atom_site_label_1
_geom_angle_atom_site_label_2
_geom_angle_atom_site_label_3
_geom_angle_site_symmetry_1
_geom_angle_site_symmetry_3
_geom_angle
_geom_angle_publ_flag
O1 Cu N2 . . 160.9(2) ?
O1 Cu N1 . . 92.9(2) ?
N2 Cu N1 . . 81.4(2) ?
O1 Cu Cl1 . . 95.35(14) ?
N2 Cu Cl1 . . 96.91(15) ?
N1 Cu Cl1 . . 156.84(16) ?
O1 Cu O2 . . 58.31(16) ?
N2 Cu O2 . . 104.72(18) ?
N1 Cu O2 . . 101.21(18) ?
Cl1 Cu O2 . . 101.55(12) ?
C15 N1 C19 . . 119.0(6) ?
C15 N1 Cu . . 126.3(5) ?
C19 N1 Cu . . 114.6(4) ?
C24 N2 C20 . . 118.7(6) ?
C24 N2 Cu . . 126.3(4) ?
C20 N2 Cu . . 114.8(4) ?
C1 O1 Cu . . 98.7(4) ?
C1 O2 Cu . . 77.7(4) ?
C2 O3 H3o . . 109.5 ?
O2 C1 O1 . . 125.2(6) ?
O2 C1 C2 . . 119.0(5) ?
O1 C1 C2 . . 115.8(5) ?
O3 C2 C3 . . 105.5(4) ?
O3 C2 C9 . . 111.0(5) ?
C3 C2 C9 . . 110.4(5) ?
O3 C2 C1 . . 107.8(5) ?
C3 C2 C1 . . 115.8(5) ?
C9 C2 C1 . . 106.4(4) ?
C4 C3 C8 . . 118.6(6) ?
C4 C3 C2 . . 125.1(6) ?
C8 C3 C2 . . 116.3(6) ?
C3 C4 C5 . . 119.8(7) ?
C3 C4 H4 . . 120.1 ?
C5 C4 H4 . . 120.1 ?
C4 C5 C6 . . 120.5(7) ?
C4 C5 H5 . . 119.7 ?
C6 C5 H5 . . 119.7 ?
C7 C6 C5 . . 120.7(7) ?
C7 C6 H6 . . 119.7 ?
C5 C6 H6 . . 119.7 ?
C6 C7 C8 . . 119.1(8) ?
C6 C7 H7 . . 120.5 ?
C8 C7 H7 . . 120.5 ?
C7 C8 C3 . . 121.3(7) ?
C7 C8 H8 . . 119.4 ?
C3 C8 H8 . . 119.4 ?
C10 C9 C14 . . 118.6(6) ?
C10 C9 C2 . . 120.8(5) ?
C14 C9 C2 . . 120.6(5) ?
C9 C10 C11 . . 120.8(6) ?
C9 C10 H10 . . 119.6 ?
C11 C10 H10 . . 119.6 ?
C12 C11 C10 . . 120.0(7) ?
C12 C11 H11 . . 120.0 ?
C10 C11 H11 . . 120.0 ?
C13 C12 C11 . . 119.3(6) ?
C13 C12 H12 . . 120.3 ?
C11 C12 H12 . . 120.3 ?
C12 C13 C14 . . 121.7(7) ?
C12 C13 H13 . . 119.1 ?
C14 C13 H13 . . 119.1 ?
C9 C14 C13 . . 119.5(6) ?
C9 C14 H14 . . 120.3 ?
C13 C14 H14 . . 120.3 ?
N1 C15 C16 . . 122.9(7) ?
N1 C15 H15 . . 118.6 ?
C16 C15 H15 . . 118.6 ?
C17 C16 C15 . . 118.7(6) ?
C17 C16 H16 . . 120.7 ?
C15 C16 H16 . . 120.7 ?
C16 C17 C18 . . 119.6(6) ?
C16 C17 H17 . . 120.2 ?
C18 C17 H17 . . 120.2 ?
C19 C18 C17 . . 118.7(6) ?
C19 C18 H18 . . 120.7 ?
C17 C18 H18 . . 120.7 ?
N1 C19 C18 . . 121.1(6) ?
N1 C19 C20 . . 114.5(5) ?
C18 C19 C20 . . 124.4(6) ?
N2 C20 C21 . . 121.8(6) ?
N2 C20 C19 . . 114.6(5) ?
C21 C20 C19 . . 123.6(6) ?
C22 C21 C20 . . 118.2(6) ?
C22 C21 H21 . . 120.9 ?
C20 C21 H21 . . 120.9 ?
C23 C22 C21 . . 120.1(6) ?
C23 C22 H22 . . 119.9 ?
C21 C22 H22 . . 119.9 ?
C24 C23 C22 . . 118.7(6) ?
C24 C23 H23 . . 120.6 ?
C22 C23 H23 . . 120.6 ?
N2 C24 C23 . . 122.6(6) ?
N2 C24 H24 . . 118.7 ?
C23 C24 H24 . . 118.7 ?

loop_
_geom_bond_atom_site_label_1
_geom_bond_atom_site_label_2
_geom_bond_site_symmetry_2
_geom_bond_distance
_geom_bond_publ_flag
Cu Cl1 . 2.2301(18) y
Cu O1 . 1.971(4) y
Cu O2 . 2.476(4) y
Cu N1 . 2.006(5) y
Cu N2 . 1.976(5) y
N1 C15 . 1.329(8) ?
N1 C19 . 1.333(9) ?
N2 C24 . 1.345(8) ?
N2 C20 . 1.353(8) ?
O1 C1 . 1.285(8) ?
O2 C1 . 1.204(7) ?
O3 C2 . 1.421(7) ?
O3 H3o . 0.8200 ?
C1 C2 . 1.567(8) ?
C2 C3 . 1.527(8) ?
C2 C9 . 1.537(8) ?
C3 C4 . 1.379(9) ?
C3 C8 . 1.395(9) ?
C4 C5 . 1.371(10) ?
C4 H4 . 0.9300 ?
C5 C6 . 1.385(12) ?
C5 H5 . 0.9300 ?
C6 C7 . 1.352(12) ?
C6 H6 . 0.9300 ?
C7 C8 . 1.377(11) ?
C7 H7 . 0.9300 ?
C8 H8 . 0.9300 ?
C9 C10 . 1.375(9) ?
C9 C14 . 1.390(9) ?
C10 C11 . 1.403(9) ?
C10 H10 . 0.9300 ?
C11 C12 . 1.372(11) ?
C11 H11 . 0.9300 ?
C12 C13 . 1.351(11) ?
C12 H12 . 0.9300 ?
C13 C14 . 1.399(10) ?
C13 H13 . 0.9300 ?
C14 H14 . 0.9300 ?
C15 C16 . 1.376(10) ?
C15 H15 . 0.9300 ?
C16 C17 . 1.348(10) ?
C16 H16 . 0.9300 ?
C17 C18 . 1.390(9) ?
C17 H17 . 0.9300 ?
C18 C19 . 1.387(9) ?
C18 H18 . 0.9300 ?
C19 C20 . 1.481(8) ?
C20 C21 . 1.391(9) ?
C21 C22 . 1.384(9) ?
C21 H21 . 0.9300 ?
C22 C23 . 1.379(10) ?
C22 H22 . 0.9300 ?
C23 C24 . 1.370(10) ?
C23 H23 . 0.9300 ?
C24 H24 . 0.9300 ?

loop_
_geom_hbond_atom_site_label_D
_geom_hbond_atom_site_label_H
_geom_hbond_atom_site_label_A
_geom_hbond_site_symmetry_A
_geom_hbond_distance_DH
_geom_hbond_distance_HA
_geom_hbond_distance_DA
_geom_hbond_angle_DHA
O3 H3o O2 . 0.82 2.19 2.622(6) 113
O3 H3o Cl1 1_655 0.82 2.62 3.328(5) 146

loop_
_geom_torsion_atom_site_label_1
_geom_torsion_atom_site_label_2
_geom_torsion_atom_site_label_3
_geom_torsion_atom_site_label_4
_geom_torsion_site_symmetry_1
_geom_torsion_site_symmetry_2
_geom_torsion_site_symmetry_3
_geom_torsion_site_symmetry_4
_geom_torsion
_geom_torsion_publ_flag
O1 Cu N1 C15 . . . . 19.3(6) ?
N2 Cu N1 C15 . . . . -179.0(6) ?
Cl1 Cu N1 C15 . . . . -91.6(6) ?
O2 Cu N1 C15 . . . . 77.6(5) ?
O1 Cu N1 C19 . . . . -159.5(4) ?
N2 Cu N1 C19 . . . . 2.2(4) ?
Cl1 Cu N1 C19 . . . . 89.6(6) ?
O2 Cu N1 C19 . . . . -101.2(4) ?
O1 Cu N2 C24 . . . . -103.3(7) ?
N1 Cu N2 C24 . . . . -177.1(5) ?
Cl1 Cu N2 C24 . . . . 26.2(5) ?
O2 Cu N2 C24 . . . . -77.7(5) ?
O1 Cu N2 C20 . . . . 70.8(7) ?
N1 Cu N2 C20 . . . . -3.0(4) ?
Cl1 Cu N2 C20 . . . . -159.7(4) ?
O2 Cu N2 C20 . . . . 96.4(4) ?
N2 Cu O1 C1 . . . . 31.7(7) ?
N1 Cu O1 C1 . . . . 103.6(4) ?
Cl1 Cu O1 C1 . . . . -98.1(3) ?
O2 Cu O1 C1 . . . . 2.2(3) ?
O1 Cu O2 C1 . . . . -2.4(3) ?
N2 Cu O2 C1 . . . . -172.8(4) ?
N1 Cu O2 C1 . . . . -88.9(4) ?
Cl1 Cu O2 C1 . . . . 86.8(3) ?
Cu O2 C1 O1 . . . . 3.8(5) ?
Cu O2 C1 C2 . . . . -177.9(5) ?
Cu O1 C1 O2 . . . . -4.7(7) ?
Cu O1 C1 C2 . . . . 177.0(4) ?
O2 C1 C2 O3 . . . . 15.2(7) ?
O1 C1 C2 O3 . . . . -166.4(5) ?
O2 C1 C2 C3 . . . . 133.0(6) ?
O1 C1 C2 C3 . . . . -48.6(7) ?
O2 C1 C2 C9 . . . . -103.9(6) ?
O1 C1 C2 C9 . . . . 74.5(6) ?
O3 C2 C3 C4 . . . . 119.4(6) ?
C9 C2 C3 C4 . . . . -120.7(6) ?
C1 C2 C3 C4 . . . . 0.3(8) ?
O3 C2 C3 C8 . . . . -59.2(7) ?
C9 C2 C3 C8 . . . . 60.8(7) ?
C1 C2 C3 C8 . . . . -178.3(5) ?
C8 C3 C4 C5 . . . . -0.8(10) ?
C2 C3 C4 C5 . . . . -179.3(6) ?
C3 C4 C5 C6 . . . . 1.6(11) ?
C4 C5 C6 C7 . . . . -0.7(12) ?
C5 C6 C7 C8 . . . . -1.1(12) ?
C6 C7 C8 C3 . . . . 1.9(12) ?
C4 C3 C8 C7 . . . . -1.0(10) ?
C2 C3 C8 C7 . . . . 177.7(6) ?
O3 C2 C9 C10 . . . . 171.8(5) ?
C3 C2 C9 C10 . . . . 55.3(7) ?
C1 C2 C9 C10 . . . . -71.2(7) ?
O3 C2 C9 C14 . . . . -10.8(8) ?
C3 C2 C9 C14 . . . . -127.3(6) ?
C1 C2 C9 C14 . . . . 106.2(6) ?
C14 C9 C10 C11 . . . . -0.1(10) ?
C2 C9 C10 C11 . . . . 177.4(6) ?
C9 C10 C11 C12 . . . . 1.4(11) ?
C10 C11 C12 C13 . . . . -1.2(12) ?
C11 C12 C13 C14 . . . . -0.3(11) ?
C10 C9 C14 C13 . . . . -1.4(9) ?
C2 C9 C14 C13 . . . . -178.9(6) ?
C12 C13 C14 C9 . . . . 1.6(10) ?
C19 N1 C15 C16 . . . . 0.6(10) ?
Cu N1 C15 C16 . . . . -178.2(5) ?
N1 C15 C16 C17 . . . . -0.5(10) ?
C15 C16 C17 C18 . . . . 0.4(10) ?
C16 C17 C18 C19 . . . . -0.4(10) ?
C15 N1 C19 C18 . . . . -0.6(9) ?
Cu N1 C19 C18 . . . . 178.4(4) ?
C15 N1 C19 C20 . . . . -179.9(5) ?
Cu N1 C19 C20 . . . . -1.0(6) ?
C17 C18 C19 N1 . . . . 0.5(9) ?
C17 C18 C19 C20 . . . . 179.8(6) ?
C24 N2 C20 C21 . . . . -0.3(8) ?
Cu N2 C20 C21 . . . . -174.9(4) ?
C24 N2 C20 C19 . . . . 177.8(5) ?
Cu N2 C20 C19 . . . . 3.3(6) ?
N1 C19 C20 N2 . . . . -1.4(7) ?
C18 C19 C20 N2 . . . . 179.2(5) ?
N1 C19 C20 C21 . . . . 176.7(6) ?
C18 C19 C20 C21 . . . . -2.7(9) ?
N2 C20 C21 C22 . . . . 0.5(9) ?
C19 C20 C21 C22 . . . . -177.5(6) ?
C20 C21 C22 C23 . . . . 0.0(10) ?
C21 C22 C23 C24 . . . . -0.6(10) ?
C20 N2 C24 C23 . . . . -0.3(9) ?
Cu N2 C24 C23 . . . . 173.6(5) ?
C22 C23 C24 N2 . . . . 0.8(10) ?
